data_4027610
loop_
_publ_author_name
'John T. Henssler'
'Adam J. Matzger'

_publ_contact_author_address
;Department of Chemistry and the Macromolecular Science and Engineering Program
University of Michigan 
930 North University Avenue
Ann Arbor, MI 48109-1055
;
_publ_contact_author_email matzger@umich.edu
_publ_contact_author_name 'Adam J. Matzger'
_publ_contact_author_phone 734.615.6627
_publ_section_title
;
 Regiochemical Effects of Furan Substitution on the Electronic Properties
 and Solid-State Structure of Partial Fused-Ring Oligothiophenes
;
_journal_name_full 'Journal of Organic Chemistry'
_journal_page_first 9298
_journal_page_last 9303
_journal_paper_doi 10.1021/jo301744s
_journal_volume 77
_journal_year 2012
_chemical_formula_moiety 'C12 H6 O2 S2'
_chemical_formula_sum 'C12 H6 O2 S2'
_chemical_formula_weight 246.29
_chemical_name_common TF-FT
_chemical_name_systematic
; 
2,2'-bithieno[3,2-b]furan 
;
_space_group_IT_number 61
_symmetry_cell_setting orthorhombic
_symmetry_Int_Tables_number 61
_symmetry_space_group_name_Hall '-P 2ac 2ab'
_symmetry_space_group_name_H-M 'P b c a'
_atom_sites_solution_hydrogens geom
_atom_sites_solution_primary direct
_atom_sites_solution_secondary difmap
_audit_creation_method SHELXL-97
_cell_angle_alpha 90.00
_cell_angle_beta 90.00
_cell_angle_gamma 90.00
_cell_formula_units_Z 4
_cell_length_a 10.22625(10)
_cell_length_b 5.79315(10)
_cell_length_c 16.6887(3)
_cell_measurement_reflns_used 3472
_cell_measurement_temperature 95(2)
_cell_measurement_theta_max 68.2
_cell_measurement_theta_min 6.8
_cell_volume 988.68(3)
_computing_cell_refinement PROCESS-AUTO
_computing_data_collection PROCESS-AUTO
_computing_data_reduction 'CrystalStructure 3.8'
_computing_publication_material 'CrystalStructure 3.8'
_computing_structure_refinement 'SHELXL-97 (Sheldrick, 1997)'
_computing_structure_solution SIR2004
_diffrn_ambient_temperature 95(2)
_diffrn_detector_area_resol_mean 10.00
_diffrn_measured_fraction_theta_full 0.971
_diffrn_measured_fraction_theta_max 0.972
_diffrn_measurement_device_type 'Rigaku RAXIS-SPIDER'
_diffrn_measurement_method \w
_diffrn_radiation_monochromator graphite
_diffrn_radiation_source 'fine-focus sealed tube'
_diffrn_radiation_type CuK\a
_diffrn_radiation_wavelength 1.54187
_diffrn_reflns_av_R_equivalents 0.0214
_diffrn_reflns_av_sigmaI/netI 0.0182
_diffrn_reflns_limit_h_max 11
_diffrn_reflns_limit_h_min -11
_diffrn_reflns_limit_k_max 6
_diffrn_reflns_limit_k_min -4
_diffrn_reflns_limit_l_max 19
_diffrn_reflns_limit_l_min -18
_diffrn_reflns_number 3738
_diffrn_reflns_theta_full 68.16
_diffrn_reflns_theta_max 68.16
_diffrn_reflns_theta_min 6.85
_exptl_absorpt_coefficient_mu 4.706
_exptl_absorpt_correction_T_max 0.7988
_exptl_absorpt_correction_T_min 0.5587
_exptl_absorpt_correction_type multi-scan
_exptl_absorpt_process_details
;
    Higashi, T. (1995). Program for Absorption Correction.
    Rigaku Corporation, Tokyo, Japan.
;
_exptl_crystal_colour Yellow
_exptl_crystal_density_diffrn 1.655
_exptl_crystal_description Prism
_exptl_crystal_F_000 504
_exptl_crystal_size_max 0.14
_exptl_crystal_size_mid 0.11
_exptl_crystal_size_min 0.05
_refine_diff_density_max 0.410
_refine_diff_density_min -0.192
_refine_diff_density_rms 0.064
_refine_ls_extinction_method none
_refine_ls_goodness_of_fit_ref 1.128
_refine_ls_hydrogen_treatment refall
_refine_ls_matrix_type full
_refine_ls_number_parameters 74
_refine_ls_number_reflns 883
_refine_ls_number_restraints 0
_refine_ls_restrained_S_all 1.128
_refine_ls_R_factor_all 0.0315
_refine_ls_R_factor_gt 0.0299
_refine_ls_shift/su_max 0.000
_refine_ls_shift/su_mean 0.000
_refine_ls_structure_factor_coef Fsqd
_refine_ls_weighting_details 'calc w=1/[\s^2^(Fo^2^)+(0.0449P)^2^+0.5363P] where P=(Fo^2^+2Fc^2^)/3'
_refine_ls_weighting_scheme calc
_refine_ls_wR_factor_gt 0.0793
_refine_ls_wR_factor_ref 0.0806
_reflns_number_gt 819
_reflns_number_total 883
_reflns_threshold_expression >2sigma(I)
_cod_data_source_file jo301744s_si_004.cif
_cod_data_source_block TF-FT
_cod_database_code 4027610

loop_
_symmetry_equiv_pos_as_xyz
'x, y, z'
'-x+1/2, y+1/2, z'
'x, -y+1/2, z+1/2'
'-x+1/2, -y, z+1/2'
'-x, -y, -z'
'x-1/2, -y-1/2, -z'
'-x, y-1/2, -z-1/2'
'x-1/2, y, -z-1/2'

loop_
_atom_site_label
_atom_site_type_symbol
_atom_site_fract_x
_atom_site_fract_y
_atom_site_fract_z
_atom_site_U_iso_or_equiv
_atom_site_adp_type
_atom_site_occupancy
_atom_site_symmetry_multiplicity
_atom_site_calc_flag
_atom_site_refinement_flags
S1 S 0.60954(4) 0.63811(7) 0.15531(2) 0.01561(19) Uani 1 1 d .
O1 O 0.39701(11) 0.16354(19) 0.06772(7) 0.0145(3) Uani 1 1 d .
C1 C 0.45211(18) 0.6584(3) 0.19471(10) 0.0175(4) Uani 1 1 d .
H1 H 0.4271 0.7731 0.2324 0.021 Uiso 1 1 calc R
C2 C 0.36796(18) 0.4945(3) 0.16651(10) 0.0159(4) Uani 1 1 d .
H2 H 0.2786 0.4794 0.1812 0.019 Uiso 1 1 calc R
C3 C 0.43537(18) 0.3509(3) 0.11196(10) 0.0147(4) Uani 1 1 d .
C4 C 0.56438(17) 0.4024(3) 0.09831(9) 0.0141(4) Uani 1 1 d .
C5 C 0.61201(16) 0.2394(3) 0.04109(9) 0.0145(4) Uani 1 1 d .
H3 H 0.6974 0.2306 0.0189 0.017 Uiso 1 1 calc R
C6 C 0.50827(16) 0.0995(3) 0.02534(9) 0.0142(4) Uani 1 1 d .

loop_
_atom_site_aniso_label
_atom_site_aniso_U_11
_atom_site_aniso_U_22
_atom_site_aniso_U_33
_atom_site_aniso_U_23
_atom_site_aniso_U_13
_atom_site_aniso_U_12
S1 0.0149(3) 0.0154(3) 0.0166(3) -0.00070(14) -0.00081(15) -0.00158(15)
O1 0.0114(7) 0.0168(6) 0.0153(6) -0.0035(5) 0.0006(4) 0.0003(5)
C1 0.0170(10) 0.0185(9) 0.0168(8) -0.0017(6) -0.0003(7) 0.0031(7)
C2 0.0129(9) 0.0181(9) 0.0167(8) 0.0006(7) 0.0001(6) 0.0022(7)
C3 0.0158(10) 0.0150(8) 0.0133(8) 0.0012(6) -0.0017(7) 0.0006(7)
C4 0.0138(9) 0.0152(8) 0.0134(8) 0.0021(6) -0.0021(6) -0.0005(7)
C5 0.0121(9) 0.0173(9) 0.0142(9) 0.0016(6) -0.0007(6) 0.0005(6)
C6 0.0126(9) 0.0177(8) 0.0122(8) 0.0019(6) 0.0005(6) 0.0045(7)

loop_
_atom_type_symbol
_atom_type_description
_atom_type_scat_dispersion_real
_atom_type_scat_dispersion_imag
_atom_type_scat_source
C C 0.0181 0.0091 'International Tables Vol C Tables 4.2.6.8 and 6.1.1.4'
H H 0.0000 0.0000 'International Tables Vol C Tables 4.2.6.8 and 6.1.1.4'
S S 0.3331 0.5567 'International Tables Vol C Tables 4.2.6.8 and 6.1.1.4'
O O 0.0492 0.0322 'International Tables Vol C Tables 4.2.6.8 and 6.1.1.4'

loop_
_geom_angle_atom_site_label_1
_geom_angle_atom_site_label_2
_geom_angle_atom_site_label_3
_geom_angle
_geom_angle_site_symmetry_3
C4 S1 C1 90.80(8) .
C3 O1 C6 104.54(13) .
C2 C1 S1 113.91(13) .
C2 C1 H1 123.0 .
S1 C1 H1 123.0 .
C1 C2 C3 108.91(17) .
C1 C2 H2 125.5 .
C3 C2 H2 125.5 .
O1 C3 C4 110.99(15) .
O1 C3 C2 132.37(17) .
C4 C3 C2 116.64(16) .
C3 C4 C5 107.17(15) .
C3 C4 S1 109.74(13) .
C5 C4 S1 143.09(14) .
C6 C5 C4 104.88(14) .
C6 C5 H3 127.6 .
C4 C5 H3 127.6 .
C5 C6 O1 112.41(14) .
C5 C6 C6 133.00(19) 5_655
O1 C6 C6 114.60(18) 5_655

loop_
_geom_bond_atom_site_label_1
_geom_bond_atom_site_label_2
_geom_bond_distance
_geom_bond_site_symmetry_2
S1 C4 1.7270(17) .
S1 C1 1.7430(19) .
O1 C3 1.370(2) .
O1 C6 1.3900(19) .
C1 C2 1.365(2) .
C1 H1 0.9500 .
C2 C3 1.413(2) .
C2 H2 0.9500 .
C3 C4 1.372(3) .
C4 C5 1.429(2) .
C5 C6 1.360(2) .
C5 H3 0.9500 .
C6 C6 1.440(3) 5_655

loop_
_geom_torsion_atom_site_label_1
_geom_torsion_atom_site_label_2
_geom_torsion_atom_site_label_3
_geom_torsion_atom_site_label_4
_geom_torsion
_geom_torsion_site_symmetry_4
C4 S1 C1 C2 0.09(14) .
S1 C1 C2 C3 0.19(18) .
C6 O1 C3 C4 -0.10(17) .
C6 O1 C3 C2 179.61(17) .
C1 C2 C3 O1 179.83(17) .
C1 C2 C3 C4 -0.5(2) .
O1 C3 C4 C5 0.57(18) .
C2 C3 C4 C5 -179.19(14) .
O1 C3 C4 S1 -179.70(11) .
C2 C3 C4 S1 0.54(19) .
C1 S1 C4 C3 -0.34(13) .
C1 S1 C4 C5 179.2(2) .
C3 C4 C5 C6 -0.80(18) .
S1 C4 C5 C6 179.62(17) .
C4 C5 C6 O1 0.78(18) .
C4 C5 C6 C6 -178.7(2) 5_655
C3 O1 C6 C5 -0.45(18) .
C3 O1 C6 C6 179.11(17) 5_655
